data_7030289
loop_
_publ_author_name
'Wang, Zhe'
'Jiang, Lu'
'Liu, Zhi-Pan'
'Gan, C. R. Raymond'
'Liu, Zhaolin'
'Zhang, Xin-Hai'
'Zhao, Jin'
'Hor, T. S. Andy'

_publ_section_title
;
 Facile formation and redox of benzoxazole-2-thiolate-bridged dinuclear
 Pt(II/III) complexes.
;
_journal_issue 40
_journal_name_full 'Dalton transactions (Cambridge, England : 2003)'
_journal_page_first 12568
_journal_page_last 12576
_journal_paper_doi 10.1039/c2dt31070h
_journal_volume 41
_journal_year 2012
_chemical_formula_sum 'C52.36 H31.68 Cl4.76 N5.56 O3.56 Pt2 S3.56'
_chemical_formula_weight 1463.36
_chemical_name_systematic
;
?
;
_space_group_IT_number 14
_symmetry_cell_setting monoclinic
_symmetry_space_group_name_Hall '-P 2ybc'
_symmetry_space_group_name_H-M 'P 1 21/c 1'
_atom_sites_solution_hydrogens geom
_atom_sites_solution_primary direct
_atom_sites_solution_secondary difmap
_audit_creation_method SHELXL-97
_cell_angle_alpha 90.00
_cell_angle_beta 92.0850(10)
_cell_angle_gamma 90.00
_cell_formula_units_Z 4
_cell_length_a 15.2972(11)
_cell_length_b 14.0052(10)
_cell_length_c 22.8163(17)
_cell_measurement_reflns_used 6400
_cell_measurement_temperature 100(2)
_cell_measurement_theta_max 26.97
_cell_measurement_theta_min 2.19
_cell_volume 4884.9(6)
_computing_cell_refinement 'Bruker SAINT'
_computing_data_collection 'Bruker APEX2'
_computing_data_reduction 'Bruker SAINT'
_computing_molecular_graphics 'Bruker SHELXTL'
_computing_publication_material 'Bruker SHELXTL'
_computing_structure_refinement 'SHELXL-97 (Sheldrick, 1997)'
_computing_structure_solution 'SHELXS-97 (Sheldrick, 1990)'
_diffrn_ambient_temperature 100(2)
_diffrn_measured_fraction_theta_full 0.999
_diffrn_measured_fraction_theta_max 0.999
_diffrn_measurement_device_type 'Bruker APEX-II CCD'
_diffrn_measurement_method '\f and \w scans'
_diffrn_radiation_monochromator graphite
_diffrn_radiation_source 'fine-focus sealed tube'
_diffrn_radiation_type MoK\a
_diffrn_radiation_wavelength 0.71073
_diffrn_reflns_av_R_equivalents 0.0492
_diffrn_reflns_av_sigmaI/netI 0.0546
_diffrn_reflns_limit_h_max 19
_diffrn_reflns_limit_h_min -19
_diffrn_reflns_limit_k_max 18
_diffrn_reflns_limit_k_min -18
_diffrn_reflns_limit_l_max 23
_diffrn_reflns_limit_l_min -29
_diffrn_reflns_number 34500
_diffrn_reflns_theta_full 27.50
_diffrn_reflns_theta_max 27.50
_diffrn_reflns_theta_min 2.18
_diffrn_standards_number 0
_exptl_absorpt_coefficient_mu 6.184
_exptl_absorpt_correction_T_max 0.4312
_exptl_absorpt_correction_T_min 0.3038
_exptl_absorpt_correction_type multi-scan
_exptl_absorpt_process_details 'Sadabs, (Sheldrick 2008)'
_exptl_crystal_colour Red
_exptl_crystal_density_diffrn 1.990
_exptl_crystal_density_meas ?
_exptl_crystal_density_method 'not measured'
_exptl_crystal_description Block
_exptl_crystal_F_000 2818
_exptl_crystal_size_max 0.32
_exptl_crystal_size_mid 0.14
_exptl_crystal_size_min 0.08
_refine_diff_density_max 1.744
_refine_diff_density_min -1.035
_refine_diff_density_rms 0.172
_refine_ls_extinction_method none
_refine_ls_goodness_of_fit_ref 1.034
_refine_ls_hydrogen_treatment constr
_refine_ls_matrix_type full
_refine_ls_number_parameters 662
_refine_ls_number_reflns 11208
_refine_ls_number_restraints 43
_refine_ls_restrained_S_all 1.038
_refine_ls_R_factor_all 0.0515
_refine_ls_R_factor_gt 0.0379
_refine_ls_shift/su_max 0.002
_refine_ls_shift/su_mean 0.000
_refine_ls_structure_factor_coef Fsqd
_refine_ls_weighting_details 'calc w=1/[\s^2^(Fo^2^)+(0.0449P)^2^+4.5063P] where P=(Fo^2^+2Fc^2^)/3'
_refine_ls_weighting_scheme calc
_refine_ls_wR_factor_gt 0.0890
_refine_ls_wR_factor_ref 0.0943
_reflns_number_gt 9125
_reflns_number_total 11208
_reflns_threshold_expression >2sigma(I)
_cod_data_source_file c2dt31070h.txt
_cod_data_source_block c091r
_cod_depositor_comments
;
The following automatic conversions were performed:

'_symmetry_cell_setting' value 'Monoclinic' changed to 'monoclinic'
according to
/usr/data/users/saulius/automatic-downloads/retrospective/RSC/lib/dictionaries/cif_core.dic
dictionary named 'cif_core.dic' version 2.4.2 from
2011-04-26.

'_exptl_absorpt_correction_type' value 'Multi-scan'
changed to 'multi-scan' according to
/usr/data/users/saulius/automatic-downloads/retrospective/RSC/lib/dictionaries/cif_core.dic
dictionary named 'cif_core.dic' version 2.4.2 from 2011-04-26.

Automatic conversion script
Id: cif_fix_values 2281 2013-09-26 08:29:07Z andrius 

The following automatic conversions were performed:

'_exptl_crystal_density_meas' value 'Not Measured' was changed to '?'
- the value is perceived as not measured.

Automatic conversion script
Id: cif_fix_values 3008 2015-01-20 13:52:24Z robertas 
;
_cod_original_sg_symbol_H-M P2(1)/c
_cod_database_code 7030289

loop_
_symmetry_equiv_pos_as_xyz
'x, y, z'
'-x, y+1/2, -z+1/2'
'-x, -y, -z'
'x, -y-1/2, z-1/2'

loop_
_atom_site_label
_atom_site_type_symbol
_atom_site_fract_x
_atom_site_fract_y
_atom_site_fract_z
_atom_site_U_iso_or_equiv
_atom_site_adp_type
_atom_site_occupancy
_atom_site_symmetry_multiplicity
_atom_site_calc_flag
_atom_site_refinement_flags
_atom_site_disorder_assembly
_atom_site_disorder_group
C1X C 0.447(2) -0.349(2) 0.0959(10) 0.100 Uiso 0.220(4) 1 d PD A 2
H1X H 0.3970 -0.3036 0.0896 0.120 Uiso 0.220(4) 1 calc PR A 2
Cl4 Cl 0.5381(12) -0.2856(11) 0.1245(7) 0.107(6) Uani 0.220(4) 1 d PDU A 2
Cl5 Cl 0.4656(13) -0.4097(15) 0.0307(7) 0.132(7) Uani 0.220(4) 1 d PDU A 2
Cl6 Cl 0.4166(11) -0.4414(15) 0.1417(8) 0.110(6) Uani 0.220(4) 1 d PDU A 2
C2X C 0.1660(16) 0.091(2) 0.4526(12) 0.100 Uiso 0.220(4) 1 d PD A 2
H2X H 0.1858 0.0313 0.4325 0.120 Uiso 0.220(4) 1 calc PR A 2
Cl7 Cl 0.1359(15) 0.0713(15) 0.5242(10) 0.152(8) Uani 0.220(4) 1 d PDU A 2
Cl8 Cl 0.2490(9) 0.1797(14) 0.4601(7) 0.119(6) Uani 0.220(4) 1 d PDU A 2
Cl9 Cl 0.0792(12) 0.1498(19) 0.4144(9) 0.169(9) Uani 0.220(4) 1 d PDU A 2
Cl1S Cl 0.0825(13) -0.178(2) 0.4422(14) 0.042(5) Uani 0.220(4) 1 d P A 2
Cl2S Cl 0.384(3) -0.501(3) 0.293(2) 0.027(7) Uani 0.220(4) 1 d PD A 2
C15 C 0.1000(6) -0.0830(6) 0.4558(4) 0.036(2) Uani 0.780(4) 1 d P A 1
C16 C 0.1285(5) 0.0638(4) 0.4461(3) 0.0565(13) Uani 0.780(4) 1 d PG A 1
C17 C 0.1416(5) 0.1579(4) 0.4292(2) 0.0565(13) Uani 0.780(4) 1 d PG A 1
H17 H 0.1158 0.1808 0.3934 0.068 Uiso 0.780(4) 1 calc PR A 1
C18 C 0.1926(6) 0.2184(3) 0.4646(3) 0.0565(13) Uani 0.780(4) 1 d PG A 1
H18 H 0.2016 0.2827 0.4530 0.068 Uiso 0.780(4) 1 calc PR A 1
C19 C 0.2304(5) 0.1848(4) 0.5169(3) 0.0565(13) Uani 0.780(4) 1 d PG A 1
H19 H 0.2652 0.2262 0.5411 0.068 Uiso 0.780(4) 1 calc PR A 1
C20 C 0.2172(5) 0.0908(4) 0.5339(2) 0.0565(13) Uani 0.780(4) 1 d PG A 1
H20 H 0.2430 0.0678 0.5697 0.068 Uiso 0.780(4) 1 calc PR A 1
C21 C 0.1663(5) 0.0302(3) 0.4985(3) 0.0565(13) Uani 0.780(4) 1 d PG A 1
N3 N 0.0862(5) -0.0095(5) 0.4194(3) 0.0379(18) Uani 0.780(4) 1 d P A 1
O3 O 0.1482(5) -0.0628(5) 0.5038(3) 0.0531(19) Uani 0.780(4) 1 d P A 1
S3 S 0.0586(4) -0.1950(5) 0.4428(4) 0.0295(10) Uani 0.780(4) 1 d P A 1
C22 C 0.4138(6) -0.4727(6) 0.2307(4) 0.040(2) Uani 0.780(4) 1 d P A 1
C23 C 0.4215(6) -0.4550(6) 0.1370(3) 0.0538(13) Uani 0.780(4) 1 d PG A 1
C24 C 0.4156(5) -0.4597(6) 0.0762(3) 0.0538(13) Uani 0.780(4) 1 d PG A 1
H24 H 0.3781 -0.5052 0.0573 0.065 Uiso 0.780(4) 1 calc PR A 1
C25 C 0.4644(6) -0.3977(6) 0.0429(2) 0.0538(13) Uani 0.780(4) 1 d PG A 1
H25 H 0.4604 -0.4008 0.0013 0.065 Uiso 0.780(4) 1 calc PR A 1
C26 C 0.5193(5) -0.3310(5) 0.0704(3) 0.0538(13) Uani 0.780(4) 1 d PG A 1
H26 H 0.5527 -0.2887 0.0476 0.065 Uiso 0.780(4) 1 calc PR A 1
C27 C 0.5253(5) -0.3264(5) 0.1313(3) 0.0538(13) Uani 0.780(4) 1 d PG A 1
H27 H 0.5628 -0.2808 0.1501 0.065 Uiso 0.780(4) 1 calc PR A 1
C28 C 0.4764(6) -0.3884(6) 0.1646(2) 0.0538(13) Uani 0.780(4) 1 d PG A 1
N4 N 0.3825(4) -0.5088(5) 0.1779(3) 0.0346(17) Uani 0.780(4) 1 d P A 1
O4 O 0.4715(5) -0.4007(5) 0.2233(3) 0.0485(18) Uani 0.780(4) 1 d P A 1
S4 S 0.3898(7) -0.5169(8) 0.2972(6) 0.0207(12) Uani 0.780(4) 1 d P A 1
Pt1 Pt 0.169735(14) -0.283084(15) 0.387887(9) 0.01929(6) Uani 1 1 d . . .
Pt2 Pt 0.288152(13) -0.394817(15) 0.337605(9) 0.01708(6) Uani 1 1 d D A .
S1 S 0.23998(9) -0.52358(10) 0.39087(6) 0.0217(3) Uani 1 1 d . . .
S2 S 0.24122(10) -0.30430(11) 0.47725(6) 0.0249(3) Uani 1 1 d . A .
O1 O 0.0817(2) -0.5674(3) 0.42161(16) 0.0219(8) Uani 1 1 d . . .
O2 O 0.4028(3) -0.3459(3) 0.50751(17) 0.0300(10) Uani 1 1 d . A .
N1 N 0.0957(3) -0.4120(3) 0.40055(19) 0.0201(10) Uani 1 1 d . A .
N2 N 0.3766(3) -0.3615(3) 0.41076(19) 0.0208(10) Uani 1 1 d . . .
C39 C 0.2342(4) -0.1625(4) 0.3713(2) 0.0237(12) Uani 1 1 d . A .
N6 N 0.3317(3) -0.2876(3) 0.2843(2) 0.0201(10) Uani 1 1 d . . .
C1 C 0.1351(4) -0.4950(4) 0.4053(2) 0.0220(12) Uani 1 1 d . A .
C2 C 0.0076(4) -0.4291(4) 0.4144(2) 0.0231(12) Uani 1 1 d . . .
C3 C -0.0650(4) -0.3711(5) 0.4148(3) 0.0270(13) Uani 1 1 d . A .
H3 H -0.0620 -0.3053 0.4050 0.032 Uiso 1 1 calc R . .
C4 C -0.1431(4) -0.4136(5) 0.4303(3) 0.0318(14) Uani 1 1 d . . .
H4 H -0.1946 -0.3757 0.4314 0.038 Uiso 1 1 calc R A .
C5 C -0.1479(4) -0.5098(5) 0.4444(2) 0.0276(13) Uani 1 1 d . A .
H5 H -0.2026 -0.5359 0.4545 0.033 Uiso 1 1 calc R . .
C6 C -0.0751(4) -0.5693(5) 0.4441(2) 0.0267(13) Uani 1 1 d . . .
H6 H -0.0773 -0.6349 0.4546 0.032 Uiso 1 1 calc R A .
C7 C 0.0012(4) -0.5249(4) 0.4272(2) 0.0235(12) Uani 1 1 d . A .
C8 C 0.3432(4) -0.3397(4) 0.4617(2) 0.0226(12) Uani 1 1 d . A .
C9 C 0.4661(4) -0.3829(4) 0.4229(3) 0.0260(13) Uani 1 1 d . A .
C10 C 0.5335(4) -0.4065(4) 0.3875(3) 0.0292(14) Uani 1 1 d . . .
H10 H 0.5249 -0.4114 0.3462 0.035 Uiso 1 1 calc R A .
C11 C 0.6140(4) -0.4226(5) 0.4147(3) 0.0338(15) Uani 1 1 d . A .
H11 H 0.6622 -0.4386 0.3915 0.041 Uiso 1 1 calc R . .
C12 C 0.6269(4) -0.4160(5) 0.4763(3) 0.0349(15) Uani 1 1 d . . .
H12 H 0.6830 -0.4295 0.4937 0.042 Uiso 1 1 calc R A .
C13 C 0.5602(4) -0.3907(5) 0.5112(3) 0.0330(15) Uani 1 1 d . A .
H13 H 0.5678 -0.3858 0.5527 0.040 Uiso 1 1 calc R . .
C14 C 0.4811(4) -0.3728(4) 0.4825(3) 0.0273(13) Uani 1 1 d . . .
C29 C 0.2995(4) -0.1153(4) 0.4030(3) 0.0304(14) Uani 1 1 d . . .
H29 H 0.3215 -0.1412 0.4391 0.036 Uiso 1 1 calc R A .
C30 C 0.3337(5) -0.0285(5) 0.3821(3) 0.0371(16) Uani 1 1 d . A .
H30 H 0.3790 0.0026 0.4042 0.045 Uiso 1 1 calc R . .
C31 C 0.3032(5) 0.0117(4) 0.3309(3) 0.0362(16) Uani 1 1 d . . .
H31 H 0.3280 0.0698 0.3177 0.043 Uiso 1 1 calc R A .
C32 C 0.2358(4) -0.0318(4) 0.2975(3) 0.0277(13) Uani 1 1 d . A .
C33 C 0.1973(5) 0.0056(4) 0.2441(3) 0.0336(15) Uani 1 1 d . . .
H33 H 0.2191 0.0639 0.2291 0.040 Uiso 1 1 calc R A .
C34 C 0.1316(4) -0.0388(4) 0.2145(3) 0.0284(13) Uani 1 1 d . A .
H34 H 0.1079 -0.0111 0.1794 0.034 Uiso 1 1 calc R . .
C35 C 0.0962(4) -0.1275(4) 0.2349(3) 0.0224(12) Uani 1 1 d . . .
C36 C 0.0286(4) -0.1780(4) 0.2068(2) 0.0244(12) Uani 1 1 d . A .
H36 H 0.0025 -0.1551 0.1711 0.029 Uiso 1 1 calc R . .
C37 C 0.0000(4) -0.2616(4) 0.2314(3) 0.0275(13) Uani 1 1 d . . .
H37 H -0.0463 -0.2966 0.2127 0.033 Uiso 1 1 calc R A .
C38 C 0.0389(4) -0.2949(4) 0.2835(2) 0.0226(12) Uani 1 1 d . A .
H38 H 0.0185 -0.3524 0.3003 0.027 Uiso 1 1 calc R . .
N5 N 0.1042(3) -0.2475(3) 0.30997(19) 0.0204(10) Uani 1 1 d . A .
C40 C 0.1333(4) -0.1644(4) 0.2865(2) 0.0209(11) Uani 1 1 d . A .
C41 C 0.2028(4) -0.1190(4) 0.3187(3) 0.0241(12) Uani 1 1 d . . .
C42 C 0.3960(4) -0.2263(4) 0.2961(3) 0.0241(12) Uani 1 1 d . A .
H42 H 0.4257 -0.2284 0.3334 0.029 Uiso 1 1 calc R . .
C43 C 0.4209(4) -0.1589(4) 0.2551(3) 0.0274(13) Uani 1 1 d . . .
H43 H 0.4660 -0.1144 0.2647 0.033 Uiso 1 1 calc R A .
C44 C 0.3803(4) -0.1574(4) 0.2011(3) 0.0274(13) Uani 1 1 d . A .
H44 H 0.3982 -0.1127 0.1726 0.033 Uiso 1 1 calc R . .
C45 C 0.3125(4) -0.2212(4) 0.1874(2) 0.0218(12) Uani 1 1 d . . .
C46 C 0.2659(4) -0.2277(4) 0.1315(2) 0.0268(13) Uani 1 1 d . A .
H46 H 0.2796 -0.1845 0.1011 0.032 Uiso 1 1 calc R . .
C47 C 0.2029(4) -0.2946(4) 0.1215(3) 0.0268(13) Uani 1 1 d . . .
H47 H 0.1732 -0.2967 0.0842 0.032 Uiso 1 1 calc R A .
C48 C 0.1798(4) -0.3619(4) 0.1653(2) 0.0228(12) Uani 1 1 d . A .
C49 C 0.1172(4) -0.4339(4) 0.1572(2) 0.0263(13) Uani 1 1 d . . .
H49 H 0.0858 -0.4396 0.1207 0.032 Uiso 1 1 calc R A .
C50 C 0.1008(4) -0.4963(4) 0.2020(2) 0.0243(12) Uani 1 1 d . A .
H50 H 0.0576 -0.5444 0.1958 0.029 Uiso 1 1 calc R . .
C51 C 0.1459(4) -0.4911(4) 0.2568(2) 0.0221(12) Uani 1 1 d . . .
H51 H 0.1340 -0.5364 0.2865 0.026 Uiso 1 1 calc R A .
C52 C 0.2075(3) -0.4201(4) 0.2676(2) 0.0191(11) Uani 1 1 d . A .
C53 C 0.2248(3) -0.3571(4) 0.2207(2) 0.0188(11) Uani 1 1 d . . .
C54 C 0.2905(4) -0.2859(4) 0.2305(2) 0.0205(11) Uani 1 1 d . A .
C1S C 0.2738(5) 0.2978(5) 0.2317(3) 0.0462(19) Uani 1 1 d . . .
H1S H 0.2863 0.3679 0.2323 0.055 Uiso 1 1 calc R . .
Cl1 Cl 0.23474(13) 0.26238(14) 0.30077(9) 0.0499(5) Uani 1 1 d . . .
Cl2 Cl 0.36935(13) 0.23558(15) 0.21888(11) 0.0610(6) Uani 1 1 d . . .
Cl3 Cl 0.19302(15) 0.27325(15) 0.17721(10) 0.0573(5) Uani 1 1 d . . .

loop_
_atom_site_aniso_label
_atom_site_aniso_U_11
_atom_site_aniso_U_22
_atom_site_aniso_U_33
_atom_site_aniso_U_23
_atom_site_aniso_U_13
_atom_site_aniso_U_12
Cl4 0.118(11) 0.100(11) 0.101(11) 0.005(8) -0.001(8) 0.031(9)
Cl5 0.147(13) 0.157(13) 0.087(9) -0.039(9) -0.064(9) 0.086(11)
Cl6 0.071(8) 0.145(13) 0.113(11) -0.001(10) 0.004(8) 0.042(9)
Cl7 0.172(15) 0.128(12) 0.158(14) 0.046(11) 0.052(12) 0.001(11)
Cl8 0.069(8) 0.174(13) 0.116(11) -0.007(10) 0.004(7) -0.063(9)
Cl9 0.102(11) 0.250(18) 0.151(14) 0.056(13) -0.053(10) -0.048(12)
Cl1S 0.025(10) 0.058(14) 0.042(6) -0.013(8) -0.003(8) 0.009(7)
Cl2S 0.028(7) 0.017(10) 0.036(9) 0.003(7) -0.010(5) 0.013(5)
C15 0.042(5) 0.037(5) 0.030(5) -0.008(4) 0.002(4) 0.006(4)
C16 0.092(4) 0.028(2) 0.048(3) -0.0048(18) -0.005(2) 0.001(2)
C17 0.092(4) 0.028(2) 0.048(3) -0.0048(18) -0.005(2) 0.001(2)
C18 0.092(4) 0.028(2) 0.048(3) -0.0048(18) -0.005(2) 0.001(2)
C19 0.092(4) 0.028(2) 0.048(3) -0.0048(18) -0.005(2) 0.001(2)
C20 0.092(4) 0.028(2) 0.048(3) -0.0048(18) -0.005(2) 0.001(2)
C21 0.092(4) 0.028(2) 0.048(3) -0.0048(18) -0.005(2) 0.001(2)
N3 0.052(5) 0.034(4) 0.026(4) 0.005(3) -0.009(3) 0.010(3)
O3 0.087(6) 0.034(4) 0.037(4) 0.002(3) -0.009(4) 0.000(4)
S3 0.028(3) 0.0305(18) 0.0298(15) -0.0097(12) 0.001(2) 0.0008(19)
C22 0.036(5) 0.036(5) 0.050(6) 0.002(4) 0.004(4) 0.010(4)
C23 0.057(3) 0.060(3) 0.044(3) 0.004(2) 0.006(2) 0.017(2)
C24 0.057(3) 0.060(3) 0.044(3) 0.004(2) 0.006(2) 0.017(2)
C25 0.057(3) 0.060(3) 0.044(3) 0.004(2) 0.006(2) 0.017(2)
C26 0.057(3) 0.060(3) 0.044(3) 0.004(2) 0.006(2) 0.017(2)
C27 0.057(3) 0.060(3) 0.044(3) 0.004(2) 0.006(2) 0.017(2)
C28 0.057(3) 0.060(3) 0.044(3) 0.004(2) 0.006(2) 0.017(2)
N4 0.023(4) 0.033(4) 0.047(5) -0.005(3) 0.002(3) -0.001(3)
O4 0.056(4) 0.044(4) 0.047(4) -0.001(3) 0.006(3) -0.003(3)
S4 0.016(2) 0.020(3) 0.025(2) 0.000(3) -0.0023(19) 0.0060(18)
Pt1 0.02129(12) 0.02118(11) 0.01509(11) -0.00032(8) -0.00358(8) 0.00072(8)
Pt2 0.01606(11) 0.02055(11) 0.01435(11) 0.00118(8) -0.00336(8) -0.00028(8)
S1 0.0206(7) 0.0225(7) 0.0219(7) 0.0041(5) -0.0021(5) 0.0007(6)
S2 0.0272(8) 0.0318(8) 0.0155(7) -0.0006(6) -0.0036(6) 0.0011(6)
O1 0.023(2) 0.024(2) 0.018(2) 0.0008(16) -0.0026(16) -0.0022(16)
O2 0.027(2) 0.043(3) 0.019(2) -0.0011(18) -0.0097(17) 0.0019(19)
N1 0.016(2) 0.031(3) 0.013(2) 0.0026(19) -0.0007(18) 0.0035(19)
N2 0.019(2) 0.027(2) 0.016(2) 0.0037(19) -0.0061(18) -0.0012(19)
C39 0.028(3) 0.021(3) 0.022(3) 0.002(2) -0.003(2) 0.001(2)
N6 0.021(2) 0.020(2) 0.019(2) -0.0014(18) -0.0028(19) -0.0010(19)
C1 0.025(3) 0.030(3) 0.011(2) 0.004(2) -0.006(2) -0.005(2)
C2 0.022(3) 0.036(3) 0.011(3) 0.004(2) -0.007(2) 0.001(2)
C3 0.026(3) 0.033(3) 0.022(3) 0.001(2) -0.002(2) 0.004(3)
C4 0.025(3) 0.043(4) 0.027(3) 0.002(3) -0.001(3) 0.012(3)
C5 0.021(3) 0.041(4) 0.020(3) 0.001(3) -0.003(2) -0.006(3)
C6 0.028(3) 0.035(3) 0.017(3) 0.000(2) -0.003(2) -0.006(3)
C7 0.023(3) 0.033(3) 0.013(3) 0.002(2) -0.006(2) -0.001(2)
C8 0.028(3) 0.022(3) 0.018(3) 0.002(2) -0.007(2) -0.003(2)
C9 0.028(3) 0.029(3) 0.020(3) 0.001(2) -0.005(2) -0.005(3)
C10 0.027(3) 0.034(3) 0.026(3) 0.007(3) -0.004(3) -0.007(3)
C11 0.021(3) 0.046(4) 0.035(4) 0.003(3) 0.002(3) 0.001(3)
C12 0.025(3) 0.043(4) 0.036(4) 0.006(3) -0.015(3) -0.002(3)
C13 0.031(3) 0.041(4) 0.026(3) 0.006(3) -0.010(3) -0.001(3)
C14 0.026(3) 0.032(3) 0.024(3) -0.002(3) -0.009(2) -0.002(3)
C29 0.037(4) 0.029(3) 0.024(3) 0.002(3) -0.011(3) -0.005(3)
C30 0.043(4) 0.031(3) 0.037(4) -0.005(3) -0.014(3) -0.011(3)
C31 0.049(4) 0.021(3) 0.038(4) 0.003(3) -0.011(3) -0.006(3)
C32 0.034(3) 0.022(3) 0.027(3) -0.001(2) 0.001(3) -0.002(3)
C33 0.055(4) 0.019(3) 0.027(3) 0.002(2) 0.000(3) 0.001(3)
C34 0.035(3) 0.024(3) 0.026(3) 0.004(2) -0.004(3) 0.006(3)
C35 0.025(3) 0.017(3) 0.025(3) 0.000(2) -0.002(2) 0.002(2)
C36 0.023(3) 0.030(3) 0.020(3) 0.001(2) -0.005(2) 0.006(2)
C37 0.020(3) 0.034(3) 0.028(3) -0.003(3) -0.007(2) 0.000(3)
C38 0.019(3) 0.026(3) 0.023(3) 0.001(2) -0.001(2) 0.006(2)
N5 0.020(2) 0.024(2) 0.017(2) 0.0001(19) -0.0018(18) 0.002(2)
C40 0.023(3) 0.020(3) 0.020(3) -0.002(2) -0.001(2) 0.006(2)
C41 0.026(3) 0.022(3) 0.025(3) -0.004(2) 0.000(2) 0.004(2)
C42 0.023(3) 0.023(3) 0.026(3) 0.006(2) 0.001(2) 0.000(2)
C43 0.022(3) 0.027(3) 0.033(3) 0.001(3) -0.004(3) -0.006(2)
C44 0.026(3) 0.031(3) 0.026(3) 0.009(3) 0.004(2) -0.001(3)
C45 0.026(3) 0.021(3) 0.018(3) 0.004(2) 0.000(2) 0.004(2)
C46 0.033(3) 0.031(3) 0.017(3) 0.006(2) 0.003(2) 0.004(3)
C47 0.029(3) 0.034(3) 0.018(3) 0.000(2) -0.002(2) 0.004(3)
C48 0.028(3) 0.026(3) 0.015(3) -0.004(2) 0.001(2) 0.004(2)
C49 0.025(3) 0.035(3) 0.018(3) -0.005(2) -0.010(2) 0.003(3)
C50 0.020(3) 0.027(3) 0.026(3) -0.004(2) -0.004(2) -0.003(2)
C51 0.024(3) 0.022(3) 0.020(3) -0.001(2) -0.004(2) -0.002(2)
C52 0.016(3) 0.024(3) 0.017(3) -0.002(2) -0.003(2) 0.001(2)
C53 0.018(3) 0.018(3) 0.021(3) 0.001(2) 0.001(2) -0.002(2)
C54 0.021(3) 0.025(3) 0.016(3) 0.001(2) -0.003(2) 0.006(2)
C1S 0.050(5) 0.033(4) 0.055(5) -0.012(3) -0.007(4) -0.003(3)
Cl1 0.0496(11) 0.0497(11) 0.0501(11) -0.0068(9) -0.0033(9) -0.0012(9)
Cl2 0.0349(10) 0.0517(12) 0.0972(18) -0.0163(11) 0.0143(10) 0.0016(9)
Cl3 0.0598(13) 0.0573(13) 0.0539(12) -0.0068(10) -0.0122(10) -0.0054(10)

loop_
_atom_type_symbol
_atom_type_description
_atom_type_scat_dispersion_real
_atom_type_scat_dispersion_imag
_atom_type_scat_source
C C 0.0033 0.0016 'International Tables Vol C Tables 4.2.6.8 and 6.1.1.4'
H H 0.0000 0.0000 'International Tables Vol C Tables 4.2.6.8 and 6.1.1.4'
N N 0.0061 0.0033 'International Tables Vol C Tables 4.2.6.8 and 6.1.1.4'
O O 0.0106 0.0060 'International Tables Vol C Tables 4.2.6.8 and 6.1.1.4'
S S 0.1246 0.1234 'International Tables Vol C Tables 4.2.6.8 and 6.1.1.4'
Pt Pt -1.7033 8.3905 'International Tables Vol C Tables 4.2.6.8 and 6.1.1.4'
Cl Cl 0.1484 0.1585 'International Tables Vol C Tables 4.2.6.8 and 6.1.1.4'

loop_
_geom_angle_atom_site_label_1
_geom_angle_atom_site_label_2
_geom_angle_atom_site_label_3
_geom_angle
Cl6 C1X Cl5 101.5(16)
Cl6 C1X Cl4 112.3(19)
Cl5 C1X Cl4 114.5(18)
Cl6 C1X H1X 109.4
Cl5 C1X H1X 109.4
Cl4 C1X H1X 109.4
Cl7 C2X Cl9 108.5(19)
Cl7 C2X Cl8 103.3(16)
Cl9 C2X Cl8 103.8(15)
Cl7 C2X H2X 113.5
Cl9 C2X H2X 113.5
Cl8 C2X H2X 113.5
O3 C15 N3 114.8(8)
O3 C15 S3 121.8(7)
N3 C15 S3 123.3(7)
N3 C16 C17 131.9(5)
N3 C16 C21 108.0(5)
C17 C16 C21 120.0
C16 C17 C18 120.0
C16 C17 H17 120.0
C18 C17 H17 120.0
C17 C18 C19 120.0
C17 C18 H18 120.0
C19 C18 H18 120.0
C20 C19 C18 120.0
C20 C19 H19 120.0
C18 C19 H19 120.0
C19 C20 C21 120.0
C19 C20 H20 120.0
C21 C20 H20 120.0
O3 C21 C20 130.8(5)
O3 C21 C16 109.1(5)
C20 C21 C16 120.0
C15 N3 C16 104.1(7)
C15 O3 C21 104.0(7)
C15 S3 Pt1 106.7(4)
O4 C22 N4 111.8(8)
O4 C22 S4 123.2(9)
N4 C22 S4 124.9(8)
N4 C23 C24 130.3(6)
N4 C23 C28 109.7(6)
C24 C23 C28 120.0
C23 C24 C25 120.0
C23 C24 H24 120.0
C25 C24 H24 120.0
C24 C25 C26 120.0
C24 C25 H25 120.0
C26 C25 H25 120.0
C27 C26 C25 120.0
C27 C26 H26 120.0
C25 C26 H26 120.0
C26 C27 C28 120.0
C26 C27 H27 120.0
C28 C27 H27 120.0
O4 C28 C27 132.1(6)
O4 C28 C23 107.9(6)
C27 C28 C23 120.0
C23 N4 C22 104.5(7)
C22 O4 C28 106.1(7)
C22 S4 Pt2 103.8(6)
C39 Pt1 N5 82.0(2)
C39 Pt1 N1 176.4(2)
N5 Pt1 N1 94.37(17)
C39 Pt1 S2 93.18(17)
N5 Pt1 S2 173.40(13)
N1 Pt1 S2 90.47(12)
C39 Pt1 Cl1S 82.2(5)
N5 Pt1 Cl1S 92.0(8)
N1 Pt1 Cl1S 98.2(5)
S2 Pt1 Cl1S 82.8(7)
C39 Pt1 S3 91.6(2)
N5 Pt1 S3 89.7(2)
N1 Pt1 S3 88.62(18)
S2 Pt1 S3 85.92(19)
Cl1S Pt1 S3 10.1(5)
C39 Pt1 Pt2 93.78(16)
N5 Pt1 Pt2 94.95(13)
N1 Pt1 Pt2 86.28(12)
S2 Pt1 Pt2 89.83(4)
Cl1S Pt1 Pt2 171.4(6)
S3 Pt1 Pt2 173.34(18)
C52 Pt2 N6 82.1(2)
C52 Pt2 N2 177.3(2)
N6 Pt2 N2 95.26(17)
C52 Pt2 S1 94.70(16)
N6 Pt2 S1 175.28(13)
N2 Pt2 S1 87.99(13)
C52 Pt2 Cl2S 85.3(14)
N6 Pt2 Cl2S 89.1(12)
N2 Pt2 Cl2S 95.1(14)
S1 Pt2 Cl2S 87.3(12)
C52 Pt2 S4 87.6(4)
N6 Pt2 S4 93.6(3)
N2 Pt2 S4 93.0(4)
S1 Pt2 S4 82.8(3)
Cl2S Pt2 S4 4.8(15)
C52 Pt2 Pt1 92.20(15)
N6 Pt2 Pt1 93.71(13)
N2 Pt2 Pt1 87.56(12)
S1 Pt2 Pt1 89.83(4)
Cl2S Pt2 Pt1 176.0(13)
S4 Pt2 Pt1 172.6(3)
C1 S1 Pt2 103.8(2)
C8 S2 Pt1 105.41(19)
C1 O1 C7 104.5(4)
C8 O2 C14 105.3(4)
C1 N1 C2 105.7(5)
C1 N1 Pt1 120.7(4)
C2 N1 Pt1 132.9(4)
C8 N2 C9 106.2(4)
C8 N2 Pt2 118.5(4)
C9 N2 Pt2 132.7(4)
C29 C39 C41 117.1(5)
C29 C39 Pt1 131.1(4)
C41 C39 Pt1 111.7(4)
C42 N6 C54 119.2(5)
C42 N6 Pt2 127.3(4)
C54 N6 Pt2 113.4(4)
N1 C1 O1 113.8(5)
N1 C1 S1 128.9(4)
O1 C1 S1 117.2(4)
C3 C2 C7 120.7(6)
C3 C2 N1 132.6(6)
C7 C2 N1 106.7(5)
C2 C3 C4 116.7(6)
C2 C3 H3 121.7
C4 C3 H3 121.7
C5 C4 C3 121.8(6)
C5 C4 H4 119.1
C3 C4 H4 119.1
C4 C5 C6 122.1(6)
C4 C5 H5 118.9
C6 C5 H5 118.9
C7 C6 C5 114.5(6)
C7 C6 H6 122.8
C5 C6 H6 122.8
C2 C7 O1 109.3(5)
C2 C7 C6 124.1(6)
O1 C7 C6 126.5(5)
N2 C8 O2 112.9(5)
N2 C8 S2 130.0(4)
O2 C8 S2 117.1(4)
C10 C9 C14 120.2(6)
C10 C9 N2 132.5(5)
C14 C9 N2 107.2(5)
C9 C10 C11 117.0(6)
C9 C10 H10 121.5
C11 C10 H10 121.5
C10 C11 C12 121.7(6)
C10 C11 H11 119.1
C12 C11 H11 119.1
C13 C12 C11 121.1(6)
C13 C12 H12 119.4
C11 C12 H12 119.4
C12 C13 C14 115.6(6)
C12 C13 H13 122.2
C14 C13 H13 122.2
C13 C14 C9 124.2(6)
C13 C14 O2 127.4(6)
C9 C14 O2 108.4(5)
C39 C29 C30 120.2(6)
C39 C29 H29 119.9
C30 C29 H29 119.9
C31 C30 C29 121.8(6)
C31 C30 H30 119.1
C29 C30 H30 119.1
C30 C31 C32 120.5(6)
C30 C31 H31 119.8
C32 C31 H31 119.8
C31 C32 C41 117.2(6)
C31 C32 C33 125.0(6)
C41 C32 C33 117.8(6)
C34 C33 C32 122.3(6)
C34 C33 H33 118.8
C32 C33 H33 118.8
C33 C34 C35 121.3(6)
C33 C34 H34 119.3
C35 C34 H34 119.3
C40 C35 C36 118.4(5)
C40 C35 C34 116.7(5)
C36 C35 C34 124.8(5)
C37 C36 C35 119.1(5)
C37 C36 H36 120.4
C35 C36 H36 120.4
C36 C37 C38 120.0(6)
C36 C37 H37 120.0
C38 C37 H37 120.0
N5 C38 C37 120.9(5)
N5 C38 H38 119.5
C37 C38 H38 119.5
C38 N5 C40 119.9(5)
C38 N5 Pt1 127.2(4)
C40 N5 Pt1 112.9(4)
N5 C40 C35 121.5(5)
N5 C40 C41 115.3(5)
C35 C40 C41 123.2(5)
C32 C41 C39 123.2(5)
C32 C41 C40 118.7(5)
C39 C41 C40 118.1(5)
N6 C42 C43 121.5(6)
N6 C42 H42 119.3
C43 C42 H42 119.3
C44 C43 C42 119.5(6)
C44 C43 H43 120.2
C42 C43 H43 120.2
C43 C44 C45 120.2(5)
C43 C44 H44 119.9
C45 C44 H44 119.9
C54 C45 C44 117.2(5)
C54 C45 C46 117.4(5)
C44 C45 C46 125.3(5)
C47 C46 C45 121.2(5)
C47 C46 H46 119.4
C45 C46 H46 119.4
C46 C47 C48 121.9(5)
C46 C47 H47 119.0
C48 C47 H47 119.0
C49 C48 C53 117.4(5)
C49 C48 C47 124.7(5)
C53 C48 C47 118.0(5)
C50 C49 C48 120.2(5)
C50 C49 H49 119.9
C48 C49 H49 119.9
C49 C50 C51 122.1(5)
C49 C50 H50 119.0
C51 C50 H50 119.0
C52 C51 C50 120.2(5)
C52 C51 H51 119.9
C50 C51 H51 119.9
C51 C52 C53 117.2(5)
C51 C52 Pt2 131.3(4)
C53 C52 Pt2 111.3(4)
C48 C53 C52 123.0(5)
C48 C53 C54 119.3(5)
C52 C53 C54 117.8(5)
N6 C54 C45 122.3(5)
N6 C54 C53 115.4(5)
C45 C54 C53 122.2(5)
Cl2 C1S Cl3 110.9(4)
Cl2 C1S Cl1 108.8(4)
Cl3 C1S Cl1 108.9(4)
Cl2 C1S H1S 109.4
Cl3 C1S H1S 109.4
Cl1 C1S H1S 109.4

loop_
_geom_bond_atom_site_label_1
_geom_bond_atom_site_label_2
_geom_bond_distance
C1X Cl6 1.744(19)
C1X Cl5 1.748(19)
C1X Cl4 1.751(19)
C1X H1X 1.0000
C2X Cl7 1.74(2)
C2X Cl9 1.77(2)
C2X Cl8 1.785(19)
C2X H2X 1.0000
Cl1S Pt1 2.37(3)
Cl2S Pt2 2.353(10)
C15 O3 1.330(10)
C15 N3 1.334(11)
C15 S3 1.714(10)
C16 N3 1.347(8)
C16 C17 1.3900
C16 C21 1.3900
C17 C18 1.3900
C17 H17 0.9500
C18 C19 1.3900
C18 H18 0.9500
C19 C20 1.3900
C19 H19 0.9500
C20 C21 1.3900
C20 H20 0.9500
C21 O3 1.338(8)
S3 Pt1 2.477(8)
C22 O4 1.355(11)
C22 N4 1.377(12)
C22 S4 1.690(16)
C23 N4 1.354(9)
C23 C24 1.3900
C23 C28 1.3900
C24 C25 1.3900
C24 H24 0.9500
C25 C26 1.3900
C25 H25 0.9500
C26 C27 1.3900
C26 H26 0.9500
C27 C28 1.3900
C27 H27 0.9500
C28 O4 1.356(8)
S4 Pt2 2.509(5)
Pt1 C39 1.999(6)
Pt1 N5 2.069(4)
Pt1 N1 2.157(5)
Pt1 S2 2.2976(14)
Pt1 Pt2 2.6828(3)
Pt2 C52 2.013(5)
Pt2 N6 2.058(5)
Pt2 N2 2.161(4)
Pt2 S1 2.3103(14)
S1 C1 1.697(6)
S2 C8 1.687(6)
O1 C1 1.363(6)
O1 C7 1.377(7)
O2 C8 1.364(6)
O2 C14 1.397(7)
N1 C1 1.312(7)
N1 C2 1.416(7)
N2 C8 1.323(7)
N2 C9 1.419(7)
C39 C29 1.381(8)
C39 C41 1.414(8)
N6 C42 1.326(7)
N6 C54 1.361(7)
C2 C3 1.377(8)
C2 C7 1.377(8)
C3 C4 1.392(9)
C3 H3 0.9500
C4 C5 1.387(9)
C4 H4 0.9500
C5 C6 1.391(8)
C5 H5 0.9500
C6 C7 1.390(8)
C6 H6 0.9500
C9 C10 1.372(8)
C9 C14 1.379(8)
C10 C11 1.378(8)
C10 H10 0.9500
C11 C12 1.416(9)
C11 H11 0.9500
C12 C13 1.364(9)
C12 H12 0.9500
C13 C14 1.377(8)
C13 H13 0.9500
C29 C30 1.413(9)
C29 H29 0.9500
C30 C31 1.364(9)
C30 H30 0.9500
C31 C32 1.399(9)
C31 H31 0.9500
C32 C41 1.413(8)
C32 C33 1.433(8)
C33 C34 1.344(9)
C33 H33 0.9500
C34 C35 1.439(8)
C34 H34 0.9500
C35 C40 1.387(8)
C35 C36 1.390(8)
C36 C37 1.376(8)
C36 H36 0.9500
C37 C38 1.391(8)
C37 H37 0.9500
C38 N5 1.326(7)
C38 H38 0.9500
N5 C40 1.363(7)
C40 C41 1.421(8)
C42 C43 1.392(8)
C42 H42 0.9500
C43 C44 1.359(8)
C43 H43 0.9500
C44 C45 1.397(8)
C44 H44 0.9500
C45 C54 1.388(7)
C45 C46 1.441(8)
C46 C47 1.358(8)
C46 H46 0.9500
C47 C48 1.428(8)
C47 H47 0.9500
C48 C49 1.398(8)
C48 C53 1.419(7)
C49 C50 1.375(8)
C49 H49 0.9500
C50 C51 1.408(8)
C50 H50 0.9500
C51 C52 1.386(7)
C51 H51 0.9500
C52 C53 1.419(7)
C53 C54 1.427(8)
C1S Cl2 1.736(8)
C1S Cl3 1.755(8)
C1S Cl1 1.776(8)
C1S H1S 1.0000
